data_4107350
loop_
_publ_author_name
'Gregory M. Cockrell'
'Gang Zhang'
'Donald G. VanDerveer'
'Randolph P. Thummel'
'Robert D. Hancock'

_publ_section_title
;
 Enhanced Metal Ion Selectivity of 2,9-Di-(pyrid-2-yl)-1,10-phenanthroline
 and Its Use as a Fluorescent Sensor for Cadmium(II)
;
_journal_name_full 'Journal of the American Chemical Society'
_journal_page_first 1420
_journal_page_last 1430
_journal_paper_doi 10.1021/ja077141m
_journal_volume 130
_journal_year 2008
_chemical_formula_sum 'C22 H14 Cl2 Hg N4 O8.5'
_chemical_formula_weight 741.86
_chemical_name_systematic
; 
 ? 
;
_space_group_IT_number 14
_symmetry_cell_setting monoclinic
_symmetry_space_group_name_Hall '-P 2ybc'
_symmetry_space_group_name_H-M 'P 1 21/c 1'
_atom_sites_solution_hydrogens geom
_atom_sites_solution_primary direct
_atom_sites_solution_secondary difmap
_audit_creation_method SHELXL-97
_cell_angle_alpha 90.00
_cell_angle_beta 107.58(3)
_cell_angle_gamma 90.00
_cell_formula_units_Z 4
_cell_length_a 13.651(3)
_cell_length_b 11.338(2)
_cell_length_c 15.033(3)
_cell_measurement_temperature 153(2)
_cell_volume 2218.1(8)
_computing_structure_refinement 'SHELXL-97 (Sheldrick, 1997)'
_computing_structure_solution 'SHELXS-97 (Sheldrick, 1990)'
_diffrn_ambient_temperature 153(2)
_diffrn_measured_fraction_theta_full 0.997
_diffrn_measured_fraction_theta_max 0.997
_diffrn_radiation_monochromator graphite
_diffrn_radiation_source 'fine-focus sealed tube'
_diffrn_radiation_type MoK\a
_diffrn_radiation_wavelength 0.71073
_diffrn_reflns_av_R_equivalents 0.0871
_diffrn_reflns_av_sigmaI/netI 0.0621
_diffrn_reflns_limit_h_max 16
_diffrn_reflns_limit_h_min -16
_diffrn_reflns_limit_k_max 13
_diffrn_reflns_limit_k_min -13
_diffrn_reflns_limit_l_max 15
_diffrn_reflns_limit_l_min -17
_diffrn_reflns_number 17788
_diffrn_reflns_theta_full 25.05
_diffrn_reflns_theta_max 25.05
_diffrn_reflns_theta_min 3.52
_exptl_absorpt_coefficient_mu 7.244
_exptl_crystal_density_diffrn 2.222
_exptl_crystal_F_000 1424
_refine_diff_density_max 4.029
_refine_diff_density_min -2.310
_refine_diff_density_rms 0.250
_refine_ls_extinction_coef 0.0000(4)
_refine_ls_extinction_expression Fc^*^=kFc[1+0.001xFc^2^\l^3^/sin(2\q)]^-1/4^
_refine_ls_extinction_method SHELXL
_refine_ls_goodness_of_fit_ref 1.113
_refine_ls_hydrogen_treatment mixed
_refine_ls_matrix_type full
_refine_ls_number_parameters 344
_refine_ls_number_reflns 3920
_refine_ls_number_restraints 0
_refine_ls_restrained_S_all 1.113
_refine_ls_R_factor_all 0.0803
_refine_ls_R_factor_gt 0.0652
_refine_ls_shift/su_max 0.192
_refine_ls_shift/su_mean 0.005
_refine_ls_structure_factor_coef Fsqd
_refine_ls_weighting_details 'calc w=1/[\s^2^(Fo^2^)+(0.0922P)^2^+14.1680P] where P=(Fo^2^+2Fc^2^)/3'
_refine_ls_weighting_scheme calc
_refine_ls_wR_factor_gt 0.1622
_refine_ls_wR_factor_ref 0.1791
_reflns_number_gt 3179
_reflns_number_total 3920
_reflns_threshold_expression >2sigma(I)
_cod_data_source_file ja077141m-file002.cif
_cod_data_source_block dpphg
_cod_original_formula_sum 'C22 H14 Cl2 Hg N4 O8.50'
_cod_database_code 4107350

loop_
_symmetry_equiv_pos_as_xyz
'x, y, z'
'-x, y+1/2, -z+1/2'
'-x, -y, -z'
'x, -y-1/2, z-1/2'

loop_
_atom_site_label
_atom_site_type_symbol
_atom_site_fract_x
_atom_site_fract_y
_atom_site_fract_z
_atom_site_U_iso_or_equiv
_atom_site_adp_type
_atom_site_occupancy
_atom_site_symmetry_multiplicity
_atom_site_calc_flag
_atom_site_refinement_flags
Hg1 Hg 0.26450(3) 0.56437(4) -0.12026(3) 0.0350(3) Uani 1 1 d .
Cl1 Cl 0.9299(2) 0.6158(3) 0.2539(2) 0.0383(6) Uani 1 1 d .
Cl2 Cl 0.5246(2) 0.6820(3) -0.00663(19) 0.0358(6) Uani 1 1 d .
O1 O 0.9390(7) 0.4954(8) 0.2316(8) 0.054(3) Uani 1 1 d .
O2 O 0.9403(9) 0.6246(10) 0.3515(6) 0.057(3) Uani 1 1 d .
O3 O 1.0072(8) 0.6864(10) 0.2378(8) 0.063(3) Uani 1 1 d .
O4 O 0.8307(7) 0.6607(9) 0.1980(7) 0.055(3) Uani 1 1 d .
O5 O 0.5101(7) 0.8062(8) -0.0079(7) 0.049(2) Uani 1 1 d .
O6 O 0.5369(8) 0.6414(9) -0.0930(6) 0.048(2) Uani 1 1 d .
O7 O 0.4368(6) 0.6253(7) 0.0093(6) 0.043(2) Uani 1 1 d .
O8 O 0.6151(7) 0.6513(9) 0.0697(6) 0.050(2) Uani 1 1 d .
N1 N 0.3304(8) 0.5455(9) -0.2398(7) 0.036(2) Uani 1 1 d .
N2 N 0.2857(8) 0.7551(10) -0.1850(7) 0.040(2) Uani 1 1 d .
N3 N 0.1956(7) 0.7238(8) -0.0532(7) 0.033(2) Uani 1 1 d .
N4 N 0.1980(7) 0.4986(9) -0.0089(7) 0.035(2) Uani 1 1 d .
C1 C 0.3470(9) 0.4389(10) -0.2711(8) 0.033(2) Uani 1 1 d .
H1 H 0.3298 0.3707 -0.2410 0.040 Uiso 1 1 calc R
C2 C 0.3869(10) 0.4210(11) -0.3433(9) 0.041(3) Uani 1 1 d .
H2 H 0.3951 0.3430 -0.3648 0.049 Uiso 1 1 calc R
C3 C 0.4147(11) 0.5192(13) -0.3841(9) 0.046(3) Uani 1 1 d .
H3 H 0.4442 0.5104 -0.4342 0.056 Uiso 1 1 calc R
C4 C 0.4002(10) 0.6292(12) -0.3528(10) 0.047(3) Uani 1 1 d .
H4 H 0.4209 0.6979 -0.3799 0.056 Uiso 1 1 calc R
C5 C 0.3558(9) 0.6409(11) -0.2822(8) 0.034(2) Uani 1 1 d .
C6 C 0.3348(10) 0.7588(12) -0.2472(8) 0.041(3) Uani 1 1 d .
C7 C 0.3598(10) 0.8697(11) -0.2795(9) 0.043(3) Uani 1 1 d .
H7 H 0.3941 0.8739 -0.3266 0.052 Uiso 1 1 calc R
C8 C 0.3341(11) 0.9682(12) -0.2421(10) 0.051(3) Uani 1 1 d .
H8 H 0.3540 1.0430 -0.2610 0.061 Uiso 1 1 calc R
C9 C 0.2777(10) 0.9665(12) -0.1747(9) 0.043(3) Uani 1 1 d .
C10 C 0.2403(12) 1.0629(11) -0.1322(10) 0.048(3) Uani 1 1 d .
H10 H 0.2522 1.1422 -0.1488 0.057 Uiso 1 1 calc R
C11 C 0.1897(11) 1.0454(12) -0.0706(10) 0.051(4) Uani 1 1 d .
H11 H 0.1626 1.1128 -0.0474 0.061 Uiso 1 1 calc R
C12 C 0.1733(10) 0.9305(10) -0.0368(10) 0.045(3) Uani 1 1 d .
C13 C 0.2088(10) 0.8349(12) -0.0777(8) 0.042(3) Uani 1 1 d .
C14 C 0.2582(10) 0.8522(11) -0.1494(10) 0.042(3) Uani 1 1 d .
C15 C 0.1277(11) 0.9050(14) 0.0331(10) 0.053(4) Uani 1 1 d .
H15 H 0.1033 0.9682 0.0634 0.063 Uiso 1 1 calc R
C16 C 0.1180(10) 0.7929(12) 0.0581(9) 0.044(3) Uani 1 1 d .
H16 H 0.0869 0.7756 0.1059 0.053 Uiso 1 1 calc R
C17 C 0.1538(8) 0.7015(12) 0.0133(8) 0.037(3) Uani 1 1 d .
C18 C 0.1499(9) 0.5721(12) 0.0357(8) 0.038(3) Uani 1 1 d .
C19 C 0.1007(10) 0.5308(15) 0.0996(8) 0.048(3) Uani 1 1 d .
H19 H 0.0675 0.5844 0.1307 0.057 Uiso 1 1 calc R
C20 C 0.1016(10) 0.4128(13) 0.1158(10) 0.047(3) Uani 1 1 d .
H20 H 0.0656 0.3816 0.1565 0.057 Uiso 1 1 calc R
C21 C 0.1547(10) 0.3369(12) 0.0735(9) 0.042(3) Uani 1 1 d .
H21 H 0.1579 0.2539 0.0868 0.050 Uiso 1 1 calc R
C22 C 0.2029(10) 0.3827(13) 0.0122(9) 0.046(3) Uani 1 1 d .
H22 H 0.2406 0.3308 -0.0159 0.055 Uiso 1 1 calc R
O9 O 0.7403(14) 0.689(2) 0.1203(13) 0.054(5) Uani 0.50 1 d P

loop_
_atom_site_aniso_label
_atom_site_aniso_U_11
_atom_site_aniso_U_22
_atom_site_aniso_U_33
_atom_site_aniso_U_23
_atom_site_aniso_U_13
_atom_site_aniso_U_12
Hg1 0.0370(4) 0.0369(3) 0.0332(3) -0.00315(17) 0.0140(2) -0.00127(17)
Cl1 0.0370(15) 0.0431(15) 0.0359(15) -0.0044(12) 0.0124(12) 0.0036(12)
Cl2 0.0352(14) 0.0435(15) 0.0291(13) 0.0008(11) 0.0099(11) -0.0038(12)
O1 0.042(5) 0.036(5) 0.079(7) -0.012(4) 0.011(5) 0.004(4)
O2 0.071(7) 0.069(7) 0.029(5) -0.003(4) 0.013(5) 0.009(5)
O3 0.063(7) 0.067(7) 0.069(7) -0.010(6) 0.034(6) -0.019(6)
O4 0.046(5) 0.052(6) 0.061(6) 0.007(5) 0.005(5) 0.011(4)
O5 0.052(5) 0.035(4) 0.062(6) 0.000(4) 0.017(5) -0.003(4)
O6 0.060(6) 0.058(5) 0.028(4) 0.000(4) 0.015(4) -0.002(5)
O7 0.033(4) 0.043(5) 0.049(5) 0.004(4) 0.005(4) -0.001(4)
O8 0.043(5) 0.071(6) 0.033(5) 0.004(4) 0.008(4) -0.005(5)
N1 0.034(5) 0.051(6) 0.023(5) 0.001(4) 0.008(4) -0.003(4)
N2 0.035(5) 0.047(6) 0.035(5) 0.005(4) 0.006(4) 0.002(4)
N3 0.024(4) 0.033(5) 0.042(6) -0.006(4) 0.008(4) -0.002(4)
N4 0.035(5) 0.047(6) 0.029(5) 0.000(4) 0.016(4) 0.002(4)
C1 0.037(6) 0.041(6) 0.023(5) -0.001(4) 0.011(5) 0.004(5)
C2 0.043(7) 0.045(7) 0.039(7) -0.001(5) 0.019(6) 0.008(5)
C3 0.052(8) 0.060(8) 0.033(7) -0.004(6) 0.022(6) 0.002(7)
C4 0.040(7) 0.053(8) 0.040(7) 0.004(6) 0.002(6) -0.004(6)
C5 0.031(6) 0.046(6) 0.028(6) 0.000(5) 0.011(5) 0.004(5)
C6 0.037(7) 0.051(7) 0.030(6) 0.006(5) 0.003(5) -0.010(5)
C7 0.035(6) 0.045(7) 0.043(7) -0.004(5) 0.001(5) -0.009(5)
C8 0.045(8) 0.041(7) 0.055(9) 0.006(6) -0.002(6) 0.001(6)
C9 0.043(7) 0.042(6) 0.038(7) 0.006(5) 0.004(5) -0.004(5)
C10 0.060(8) 0.038(7) 0.038(7) 0.003(5) 0.006(6) 0.007(6)
C11 0.044(7) 0.052(8) 0.042(8) -0.010(6) -0.006(6) 0.008(6)
C12 0.035(7) 0.038(7) 0.047(8) -0.004(5) -0.010(6) 0.002(5)
C13 0.042(7) 0.052(7) 0.028(6) -0.007(5) 0.002(5) 0.000(6)
C14 0.045(7) 0.036(6) 0.047(7) -0.003(5) 0.016(6) 0.014(5)
C15 0.037(7) 0.066(9) 0.047(8) -0.010(7) 0.000(6) 0.012(6)
C16 0.031(6) 0.058(8) 0.038(7) -0.001(6) 0.004(5) -0.001(5)
C17 0.022(5) 0.059(7) 0.028(6) -0.018(5) 0.005(4) 0.010(5)
C18 0.023(5) 0.067(8) 0.025(6) -0.004(5) 0.008(5) 0.007(5)
C19 0.034(6) 0.084(10) 0.025(6) -0.005(6) 0.010(5) 0.005(7)
C20 0.039(7) 0.058(8) 0.047(8) 0.009(6) 0.016(6) -0.001(6)
C21 0.046(7) 0.046(7) 0.039(7) -0.005(5) 0.021(6) -0.012(6)
C22 0.044(7) 0.064(8) 0.031(6) 0.000(6) 0.014(6) -0.009(6)
O9 0.051(11) 0.070(13) 0.054(12) 0.026(9) 0.035(10) 0.004(9)

loop_
_atom_type_symbol
_atom_type_description
_atom_type_scat_dispersion_real
_atom_type_scat_dispersion_imag
_atom_type_scat_source
C C 0.0033 0.0016 'International Tables Vol C Tables 4.2.6.8 and 6.1.1.4'
H H 0.0000 0.0000 'International Tables Vol C Tables 4.2.6.8 and 6.1.1.4'
N N 0.0061 0.0033 'International Tables Vol C Tables 4.2.6.8 and 6.1.1.4'
O O 0.0106 0.0060 'International Tables Vol C Tables 4.2.6.8 and 6.1.1.4'
Cl Cl 0.1484 0.1585 'International Tables Vol C Tables 4.2.6.8 and 6.1.1.4'
Hg Hg -2.3894 9.2266 'International Tables Vol C Tables 4.2.6.8 and 6.1.1.4'

loop_
_geom_angle_atom_site_label_1
_geom_angle_atom_site_label_2
_geom_angle_atom_site_label_3
_geom_angle
N1 Hg1 N4 155.2(4)
N1 Hg1 N3 135.3(4)
N4 Hg1 N3 68.9(3)
N1 Hg1 N2 68.9(4)
N4 Hg1 N2 135.7(4)
N3 Hg1 N2 66.8(4)
N1 Hg1 O7 97.5(3)
N4 Hg1 O7 90.4(3)
N3 Hg1 O7 82.5(3)
N2 Hg1 O7 82.9(3)
O3 Cl1 O1 112.6(7)
O3 Cl1 O2 106.9(7)
O1 Cl1 O2 108.7(7)
O3 Cl1 O4 108.6(7)
O1 Cl1 O4 109.4(6)
O2 Cl1 O4 110.8(7)
O5 Cl2 O6 111.1(6)
O5 Cl2 O7 108.9(6)
O6 Cl2 O7 109.7(6)
O5 Cl2 O8 109.3(6)
O6 Cl2 O8 109.6(6)
O7 Cl2 O8 108.2(5)
Cl1 O4 O9 163.2(12)
Cl2 O7 Hg1 126.3(5)
Cl2 O8 O9 142.5(9)
C1 N1 C5 117.3(10)
C1 N1 Hg1 121.2(8)
C5 N1 Hg1 121.5(8)
C6 N2 C14 122.1(12)
C6 N2 Hg1 117.7(9)
C14 N2 Hg1 119.7(9)
C17 N3 C13 121.0(11)
C17 N3 Hg1 119.3(8)
C13 N3 Hg1 119.4(8)
C22 N4 C18 118.5(11)
C22 N4 Hg1 119.6(8)
C18 N4 Hg1 121.8(8)
N1 C1 C2 124.2(11)
C1 C2 C3 117.6(12)
C4 C3 C2 119.7(12)
C3 C4 C5 119.7(13)
N1 C5 C4 121.5(11)
N1 C5 C6 116.4(10)
C4 C5 C6 122.2(11)
N2 C6 C7 120.0(13)
N2 C6 C5 114.7(11)
C7 C6 C5 125.3(12)
C8 C7 C6 118.1(14)
C7 C8 C9 123.0(13)
C14 C9 C10 117.5(12)
C14 C9 C8 112.9(12)
C10 C9 C8 129.6(12)
C11 C10 C9 121.8(13)
C10 C11 C12 123.4(13)
C13 C12 C15 117.4(12)
C13 C12 C11 115.7(14)
C15 C12 C11 126.9(13)
N3 C13 C12 120.8(13)
N3 C13 C14 117.6(11)
C12 C13 C14 121.5(13)
N2 C14 C9 123.9(13)
N2 C14 C13 116.2(12)
C9 C14 C13 119.8(12)
C16 C15 C12 120.4(14)
C15 C16 C17 119.3(14)
N3 C17 C16 121.0(12)
N3 C17 C18 114.1(10)
C16 C17 C18 124.9(12)
N4 C18 C19 122.4(13)
N4 C18 C17 115.6(11)
C19 C18 C17 122.1(12)
C20 C19 C18 118.0(13)
C19 C20 C21 120.2(13)
C22 C21 C20 119.2(13)
N4 C22 C21 121.5(13)
O4 O9 O8 142.9(14)

loop_
_geom_bond_atom_site_label_1
_geom_bond_atom_site_label_2
_geom_bond_distance
Hg1 N1 2.249(10)
Hg1 N4 2.258(10)
Hg1 N3 2.397(9)
Hg1 N2 2.425(11)
Hg1 O7 2.653(8)
Cl1 O3 1.402(11)
Cl1 O1 1.421(9)
Cl1 O2 1.433(10)
Cl1 O4 1.454(9)
Cl2 O5 1.422(9)
Cl2 O6 1.433(9)
Cl2 O7 1.442(9)
Cl2 O8 1.452(9)
O4 O9 1.46(2)
O8 O9 1.70(2)
N1 C1 1.342(15)
N1 C5 1.354(15)
N2 C6 1.306(17)
N2 C14 1.326(16)
N3 C17 1.316(16)
N3 C13 1.340(17)
N4 C22 1.349(18)
N4 C18 1.356(15)
C1 C2 1.368(18)
C2 C3 1.378(19)
C3 C4 1.37(2)
C4 C5 1.378(19)
C5 C6 1.496(18)
C6 C7 1.426(18)
C7 C8 1.34(2)
C8 C9 1.45(2)
C9 C14 1.399(18)
C9 C10 1.436(19)
C10 C11 1.33(2)
C11 C12 1.44(2)
C12 C13 1.402(19)
C12 C15 1.40(2)
C13 C14 1.447(19)
C15 C16 1.34(2)
C16 C17 1.402(17)
C17 C18 1.510(19)
C18 C19 1.407(18)
C19 C20 1.36(2)
C20 C21 1.40(2)
C21 C22 1.384(18)
